data_7023824
loop_
_publ_author_name
'Stefa\'nczyk, Olaf'
'Majcher, Anna M.'
'Rams, Micha\/l'
'Nitek, Wojciech'
'Kozie\/l, Marcin'
'\/Lasocha, Wies\/law'
'Sieklucka, Barbara'

_publ_section_title
;
 Incorporation of guanidinium ions in Cu(II)-[M(V)(CN)8]3- double-layered
 magnetic systems.
;
_journal_issue 14
_journal_name_full 'Dalton transactions (Cambridge, England : 2003)'
_journal_page_first 5042
_journal_page_last 5046
_journal_paper_doi 10.1039/c2dt32397d
_journal_volume 42
_journal_year 2013
_chemical_formula_moiety 'C9 Cu H0 N11 W'
_chemical_formula_sum 'C9 H0 Cu N11 W'
_chemical_formula_weight 509.59
_chemical_name_common HguaCuW
_chemical_name_systematic
;
?
;
_space_group_IT_number 15
_symmetry_cell_setting monoclinic
_symmetry_space_group_name_Hall '-C 2yc'
_symmetry_space_group_name_H-M 'C 1 2/c 1'
_atom_sites_solution_hydrogens 'no H-Atoms'
_atom_sites_solution_primary direct
_atom_sites_solution_secondary difmap
_audit_creation_date 2012-07-17T10:14:17-00:00
_audit_creation_method 'WinGX routine CIF_UPDATE'
_cell_angle_alpha 90
_cell_angle_beta 109.283(2)
_cell_angle_gamma 90
_cell_formula_units_Z 8
_cell_length_a 33.1260(5)
_cell_length_b 7.0000(2)
_cell_length_c 14.8090(11)
_cell_measurement_reflns_used 8431
_cell_measurement_temperature 293(2)
_cell_measurement_theta_max 27.485
_cell_measurement_theta_min 0.998
_cell_volume 3241.3(3)
_computing_cell_refinement 'HKL Scalepack (Otwinowski & Minor 1997)'
_computing_data_collection 'Collect (Bruker AXS BV, 1997-2004)'
_computing_data_reduction 'HKL Denzo and Scalepack (Otwinowski & Minor 1997)'
_computing_molecular_graphics 'Ortep (Johnson, 1976)'
_computing_structure_refinement 'SHELXL-97 (Sheldrick, 1997)'
_diffrn_ambient_temperature 293(2)
_diffrn_detector_area_resol_mean 9
_diffrn_measured_fraction_theta_full 0.918
_diffrn_measured_fraction_theta_max 0.918
_diffrn_measurement_device '95mm CCD camera on \k-goniostat'
_diffrn_measurement_device_type KappaCCD
_diffrn_measurement_method CCD
_diffrn_orient_matrix_type
;
by Bruker AXS Collect from scalepack cell
;
_diffrn_orient_matrix_UB_11 0.0385152
_diffrn_orient_matrix_UB_12 -0.002275
_diffrn_orient_matrix_UB_13 -0.0239365
_diffrn_orient_matrix_UB_21 -0.0454808
_diffrn_orient_matrix_UB_22 0.082322
_diffrn_orient_matrix_UB_23 -0.0175502
_diffrn_orient_matrix_UB_31 0.0328272
_diffrn_orient_matrix_UB_32 0.1167233
_diffrn_orient_matrix_UB_33 0.0119112
_diffrn_radiation_monochromator graphite
_diffrn_radiation_type MoK\a
_diffrn_radiation_wavelength 0.71073
_diffrn_reflns_av_R_equivalents 0.0628
_diffrn_reflns_av_unetI/netI 0.0534
_diffrn_reflns_limit_h_max 42
_diffrn_reflns_limit_h_min -39
_diffrn_reflns_limit_k_max 9
_diffrn_reflns_limit_k_min -9
_diffrn_reflns_limit_l_max 19
_diffrn_reflns_limit_l_min -19
_diffrn_reflns_number 8446
_diffrn_reflns_theta_full 27.48
_diffrn_reflns_theta_max 27.48
_diffrn_reflns_theta_min 2.77
_exptl_absorpt_coefficient_mu 8.416
_exptl_absorpt_correction_T_max 0.6783
_exptl_absorpt_correction_T_min 0.1422
_exptl_absorpt_correction_type multi-scan
_exptl_absorpt_process_details '(DENZO-SMN; Otwinowski & Minor, 1997)'
_exptl_crystal_density_diffrn 2.089
_exptl_crystal_density_method 'not measured'
_exptl_crystal_F_000 1872
_exptl_crystal_size_max 0.38
_exptl_crystal_size_mid 0.38
_exptl_crystal_size_min 0.05
_refine_diff_density_max 3.235
_refine_diff_density_min -2.363
_refine_diff_density_rms 0.317
_refine_ls_extinction_method none
_refine_ls_goodness_of_fit_gt 135.661
_refine_ls_goodness_of_fit_ref 1.068
_refine_ls_hydrogen_treatment noref
_refine_ls_matrix_type full
_refine_ls_number_parameters 124
_refine_ls_number_reflns 3410
_refine_ls_number_restraints 0
_refine_ls_restrained_S_all 1.068
_refine_ls_R_factor_all 0.0758
_refine_ls_R_factor_gt 0.0535
_refine_ls_shift/su_max 0.001
_refine_ls_shift/su_mean 0
_refine_ls_structure_factor_coef Fsqd
_refine_ls_weighting_details
;
calc w=1/[\s^2^(Fo^2^)+(0.0756P)^2^+83.2881P] where
P=(Fo^2^+2Fc^2^)/3
;
_refine_ls_weighting_scheme calc
_refine_ls_wR_factor_gt 0.1433
_refine_ls_wR_factor_ref 0.1588
_reflns_number_gt 2198
_reflns_number_total 3410
_reflns_threshold_expression >2sigma(I)
_cod_data_source_file c2dt32397d.txt
_cod_data_source_block os77
_cod_depositor_comments
;
The following automatic conversions were performed:

'_exptl_absorpt_correction_type' value 'Multi-scan' changed to
'multi-scan' according to
/home/saulius/struct/CIF-dictionaries/cif_core.dic dictionary named
'cif_core.dic' version 2.4.2 from 2011-04-26.

Automatic conversion script
Id: cif_fix_values 1891 2012-01-12 08:04:46Z andrius 
;
_cod_original_sg_symbol_H-M C2/c
_cod_original_formula_sum 'C9 Cu H0 N11 W'
_cod_database_code 7023824

loop_
_symmetry_equiv_pos_as_xyz
'x, y, z'
'-x, y, -z+1/2'
'x+1/2, y+1/2, z'
'-x+1/2, y+1/2, -z+1/2'
'-x, -y, -z'
'x, -y, z-1/2'
'-x+1/2, -y+1/2, -z'
'x+1/2, -y+1/2, z-1/2'

loop_
_atom_site_label
_atom_site_type_symbol
_atom_site_fract_x
_atom_site_fract_y
_atom_site_fract_z
_atom_site_U_iso_or_equiv
_atom_site_adp_type
_atom_site_occupancy
_atom_site_symmetry_multiplicity
_atom_site_calc_flag
_atom_site_refinement_flags
_atom_site_disorder_assembly
_atom_site_disorder_group
W1 W 0.142954(10) 0.50028(6) 0.54543(2) 0.01362(16) Uani 1 1 d . . .
Cu2 Cu 0.31654(4) 0.49983(18) 0.67451(7) 0.0142(2) Uani 1 1 d . . .
C11 C 0.2124(3) 0.5038(18) 0.5973(7) 0.024(2) Uiso 1 1 d . A .
N11 N 0.2489(3) 0.4923(15) 0.6250(7) 0.0282(19) Uiso 1 1 d . . .
C12 C 0.1628(6) 0.292(3) 0.4617(13) 0.066(5) Uiso 1 1 d . A .
N12 N 0.1731(5) 0.206(2) 0.4083(11) 0.066(4) Uiso 1 1 d . . .
C13 C 0.1622(3) 0.6993(13) 0.4578(6) 0.0123(18) Uiso 1 1 d . A .
N13 N 0.1719(3) 0.8113(14) 0.4126(7) 0.028(2) Uiso 1 1 d . . .
C14 C 0.1628(6) 0.710(3) 0.6609(13) 0.058(4) Uiso 1 1 d . A .
N14 N 0.1722(6) 0.798(3) 0.7304(12) 0.076(5) Uiso 1 1 d . . .
C15 C 0.1616(3) 0.3049(14) 0.6627(7) 0.0148(19) Uiso 1 1 d . A .
N15 N 0.1721(3) 0.1928(14) 0.7225(6) 0.0232(19) Uiso 1 1 d . . .
C16A C 0.1012(6) 0.766(3) 0.5221(13) 0.012(4) Uiso 0.5 1 d P A 1
N16A N 0.0806(7) 0.892(3) 0.5041(15) 0.035(5) Uiso 0.5 1 d P A 1
C17A C 0.0904(9) 0.448(4) 0.4207(19) 0.035(6) Uiso 0.5 1 d P A 1
N17A N 0.0637(9) 0.427(4) 0.3442(19) 0.048(6) Uiso 0.5 1 d P A 1
C18A C 0.0897(9) 0.450(4) 0.5980(18) 0.031(5) Uiso 0.5 1 d P A 1
N18A N 0.0602(13) 0.404(6) 0.619(3) 0.086(10) Uiso 0.5 1 d P A 1
C16B C 0.1063(8) 0.251(3) 0.5099(16) 0.026(5) Uiso 0.5 1 d P A 2
N16B N 0.0852(8) 0.117(4) 0.4939(17) 0.046(6) Uiso 0.5 1 d P A 2
C17B C 0.0923(8) 0.551(4) 0.4101(16) 0.025(5) Uiso 0.5 1 d P A 2
N17B N 0.0648(11) 0.579(5) 0.337(2) 0.066(8) Uiso 0.5 1 d P A 2
C18B C 0.0904(7) 0.585(3) 0.5880(16) 0.023(5) Uiso 0.5 1 d P A 2
N18B N 0.0623(7) 0.615(3) 0.6096(15) 0.036(5) Uiso 0.5 1 d P A 2
C1 C 0.0220(6) 0.945(3) 0.6676(13) 0.060(4) Uiso 1 1 d . . .
N2 N 0.0014(6) 1.074(3) 0.6167(12) 0.077(5) Uiso 1 1 d . . .
N3 N 0.0609(6) 1.000(3) 0.7283(12) 0.071(4) Uiso 1 1 d . . .
N4 N 0.0051(7) 0.775(3) 0.6679(14) 0.087(5) Uiso 1 1 d . . .

loop_
_atom_site_aniso_label
_atom_site_aniso_U_11
_atom_site_aniso_U_22
_atom_site_aniso_U_33
_atom_site_aniso_U_23
_atom_site_aniso_U_13
_atom_site_aniso_U_12
W1 0.0175(2) 0.0126(2) 0.0108(2) 0.00402(15) 0.00480(15) -0.00108(19)
Cu2 0.0215(6) 0.0110(5) 0.0110(5) -0.0010(5) 0.0068(4) -0.0008(6)

loop_
_atom_type_symbol
_atom_type_description
_atom_type_scat_dispersion_real
_atom_type_scat_dispersion_imag
_atom_type_scat_source
C C 0.0033 0.0016 'International Tables Vol C Tables 4.2.6.8 and 6.1.1.4'
H H 0 0 'International Tables Vol C Tables 4.2.6.8 and 6.1.1.4'
N N 0.0061 0.0033 'International Tables Vol C Tables 4.2.6.8 and 6.1.1.4'
Cu Cu 0.3201 1.2651 'International Tables Vol C Tables 4.2.6.8 and 6.1.1.4'
W W -0.849 6.8722 'International Tables Vol C Tables 4.2.6.8 and 6.1.1.4'

loop_
_exptl_crystal_face_index_h
_exptl_crystal_face_index_k
_exptl_crystal_face_index_l
_exptl_crystal_face_perp_dist
0 0 -1 0.015
0 0 1 0.03
2 1 0 0.135
-2 -1 0 0.135
-2 1 0 0.146
2 -1 0 0.125

loop_
_geom_angle_atom_site_label_1
_geom_angle_atom_site_label_2
_geom_angle_atom_site_label_3
_geom_angle
_geom_angle_site_symmetry_1
_geom_angle_site_symmetry_3
C16B W1 C17A 52.6(11) . .
C16B W1 C18B 81.0(9) . .
C17A W1 C18B 77.7(10) . .
C16B W1 C15 70.0(7) . .
C17A W1 C15 122.2(9) . .
C18B W1 C15 89.0(7) . .
C16B W1 C13 130.9(7) . .
C17A W1 C13 84.7(8) . .
C18B W1 C13 115.9(7) . .
C15 W1 C13 147.8(4) . .
C16B W1 C12 63.3(8) . .
C17A W1 C12 72.5(9) . .
C18B W1 C12 142.8(8) . .
C15 W1 C12 88.4(6) . .
C13 W1 C12 83.3(5) . .
C16B W1 C11 123.9(8) . .
C17A W1 C11 141.5(8) . .
C18B W1 C11 140.3(7) . .
C15 W1 C11 74.5(4) . .
C13 W1 C11 73.3(4) . .
C12 W1 C11 73.9(6) . .
C16B W1 C17B 72.4(10) . .
C17A W1 C17B 19.9(8) . .
C18B W1 C17B 76.7(9) . .
C15 W1 C17B 141.3(7) . .
C13 W1 C17B 68.3(7) . .
C12 W1 C17B 82.5(8) . .
C11 W1 C17B 136.8(7) . .
C16B W1 C18A 58.9(9) . .
C17A W1 C18A 75.7(10) . .
C18B W1 C18A 25.8(9) . .
C15 W1 C18A 69.9(7) . .
C13 W1 C18A 139.6(7) . .
C12 W1 C18A 122.1(9) . .
C11 W1 C18A 139.8(7) . .
C17B W1 C18A 83.5(9) . .
C16B W1 C14 139.3(8) . .
C17A W1 C14 138.6(9) . .
C18B W1 C14 69.1(8) . .
C15 W1 C14 82.1(5) . .
C13 W1 C14 88.0(5) . .
C12 W1 C14 146.7(7) . .
C11 W1 C14 72.9(6) . .
C17B W1 C14 123.6(8) . .
C18A W1 C14 84.2(8) . .
C16B W1 C16A 111.8(8) . .
C17A W1 C16A 74.1(10) . .
C18B W1 C16A 45.6(8) . .
C15 W1 C16A 130.2(5) . .
C13 W1 C16A 70.3(5) . .
C12 W1 C16A 138.8(7) . .
C11 W1 C16A 124.3(6) . .
C17B W1 C16A 58.8(8) . .
C18A W1 C16A 70.5(8) . .
C14 W1 C16A 65.1(7) . .
N14 Cu2 N13 158.5(6) 4_546 7_566
N14 Cu2 N15 89.8(6) 4_546 4_556
N13 Cu2 N15 91.0(4) 7_566 4_556
N14 Cu2 N12 83.7(7) 4_546 7_556
N13 Cu2 N12 88.4(5) 7_566 7_556
N15 Cu2 N12 160.1(6) 4_556 7_556
N14 Cu2 N11 99.2(6) 4_546 .
N13 Cu2 N11 101.6(4) 7_566 .
N15 Cu2 N11 101.2(4) 4_556 .
N12 Cu2 N11 98.4(6) 7_556 .
N11 C11 W1 175.3(11) . .
C11 N11 Cu2 174.5(10) . .
N12 C12 W1 169.1(18) . .
C12 N12 Cu2 165.1(17) . 7_556
N13 C13 W1 177.3(9) . .
C13 N13 Cu2 174.7(10) . 7_566
N14 C14 W1 169.4(17) . .
C14 N14 Cu2 165.6(17) . 4_556
N15 C15 W1 176.3(9) . .
C15 N15 Cu2 173.6(9) . 4_546
N16A C16A W1 174.8(18) . .
N17A C17A W1 172(2) . .
N18A C18A W1 172(3) . .
N16B C16B W1 176(2) . .
N17B C17B W1 180(3) . .
N18B C18B W1 175(2) . .
N2 C1 N4 121(2) . .
N2 C1 N3 114.4(19) . .
N4 C1 N3 124.1(19) . .

loop_
_geom_bond_atom_site_label_1
_geom_bond_atom_site_label_2
_geom_bond_distance
_geom_bond_site_symmetry_2
W1 C16B 2.09(3) .
W1 C17A 2.11(3) .
W1 C18B 2.12(2) .
W1 C15 2.135(10) .
W1 C13 2.140(9) .
W1 C12 2.15(2) .
W1 C11 2.172(11) .
W1 C17B 2.18(2) .
W1 C18A 2.18(3) .
W1 C14 2.184(19) .
W1 C16A 2.277(19) .
Cu2 N14 1.943(18) 4_546
Cu2 N13 1.970(10) 7_566
Cu2 N15 1.979(9) 4_556
Cu2 N12 1.993(16) 7_556
Cu2 N11 2.115(10) .
C11 N11 1.143(15) .
C12 N12 1.13(2) .
N12 Cu2 1.993(16) 7_556
C13 N13 1.144(13) .
N13 Cu2 1.970(10) 7_566
C14 N14 1.15(2) .
N14 Cu2 1.943(18) 4_556
C15 N15 1.148(13) .
N15 Cu2 1.979(9) 4_546
C16A N16A 1.09(3) .
C17A N17A 1.19(4) .
C18A N18A 1.16(4) .
C16B N16B 1.15(3) .
C17B N17B 1.18(4) .
C18B N18B 1.10(3) .
C1 N2 1.23(2) .
C1 N4 1.32(3) .
C1 N3 1.36(3) .
